data_7248639
loop_
_publ_author_name
'Alfuth, Jan'
'Czapik, Agnieszka'
'Zadykowicz, Beata'
'Olszewska, Teresa'

_publ_section_title
;
 Hydrogen and chalcogen bonds in crystals of chalcogenadiazolecarboxylic
 acids -- competition or cooperation?
;
_journal_issue 22
_journal_name_full CrystEngComm
_journal_page_first 2918
_journal_page_last 2927
_journal_paper_doi 10.1039/D4CE00273C
_journal_volume 26
_journal_year 2024
_chemical_formula_moiety 'C8 H6 N2 O2 Se'
_chemical_formula_sum 'C8 H6 N2 O2 Se'
_chemical_formula_weight 241.11
_space_group_crystal_system monoclinic
_space_group_IT_number 14
_space_group_name_Hall '-P 2yn'
_space_group_name_H-M_alt 'P 1 21/n 1'
_atom_sites_solution_hydrogens geom
_atom_sites_solution_primary direct
_audit_creation_date 2024-02-12
_audit_creation_method
;
Olex2 1.5
(compiled 2023.08.24 svn.re1ec1418 for OlexSys, GUI svn.r6817)
;
_audit_update_record
;
2024-02-13 deposited with the CCDC.	2024-05-13 downloaded from the CCDC.
;
_cell_angle_alpha 90
_cell_angle_beta 92.357(2)
_cell_angle_gamma 90
_cell_formula_units_Z 4
_cell_length_a 3.97381(10)
_cell_length_b 6.41163(17)
_cell_length_c 33.4053(7)
_cell_measurement_reflns_used 8849
_cell_measurement_temperature 130
_cell_measurement_theta_max 74.3170
_cell_measurement_theta_min 5.2580
_cell_volume 850.40(4)
_computing_cell_refinement 'CrysAlisPro 1.171.41.112a (Rigaku OD, 2021)'
_computing_data_collection 'CrysAlisPro 1.171.41.112a (Rigaku OD, 2021)'
_computing_data_reduction 'CrysAlisPro 1.171.41.112a (Rigaku OD, 2021)'
_computing_structure_refinement 'SHELXL 2014/7 (Sheldrick, 2015)'
_computing_structure_solution 'SHELXT  (Sheldrick, 2015)'
_diffrn_ambient_environment N~2~
_diffrn_ambient_temperature 130
_diffrn_detector 'CCD plate'
_diffrn_detector_area_resol_mean 10.5384
_diffrn_detector_type Atlas
_diffrn_measured_fraction_theta_full 1.000
_diffrn_measured_fraction_theta_max 0.998
_diffrn_measurement_device 'four-circle diffractometer'
_diffrn_measurement_device_type 'SuperNova, Single source at offset/far, Atlas'
_diffrn_measurement_method '\w scans'
_diffrn_orient_matrix_type 'CrysAlisPro convention (1999,Acta A55,543-557)'
_diffrn_orient_matrix_UB_11 0.0170245000
_diffrn_orient_matrix_UB_12 0.0208565000
_diffrn_orient_matrix_UB_13 0.0459783000
_diffrn_orient_matrix_UB_21 -0.3324851000
_diffrn_orient_matrix_UB_22 -0.1221946000
_diffrn_orient_matrix_UB_23 0.0021823000
_diffrn_orient_matrix_UB_31 0.1992637000
_diffrn_orient_matrix_UB_32 -0.2058587000
_diffrn_orient_matrix_UB_33 0.0033479000
_diffrn_radiation_monochromator mirror
_diffrn_radiation_probe x-ray
_diffrn_radiation_type 'Cu K\a'
_diffrn_radiation_wavelength 1.54184
_diffrn_reflns_av_R_equivalents 0.0590
_diffrn_reflns_av_unetI/netI 0.0048
_diffrn_reflns_Laue_measured_fraction_full 1.000
_diffrn_reflns_Laue_measured_fraction_max 0.998
_diffrn_reflns_limit_h_max 4
_diffrn_reflns_limit_h_min -4
_diffrn_reflns_limit_k_max 7
_diffrn_reflns_limit_k_min -7
_diffrn_reflns_limit_l_max 41
_diffrn_reflns_limit_l_min -41
_diffrn_reflns_number 2689
_diffrn_reflns_point_group_measured_fraction_full 1.000
_diffrn_reflns_point_group_measured_fraction_max 0.998
_diffrn_reflns_theta_full 67.684
_diffrn_reflns_theta_max 74.551
_diffrn_reflns_theta_min 2.648
_diffrn_source 'micro-focus sealed X-ray tube'
_diffrn_source_type 'SuperNova (Cu) X-ray Source'
_exptl_absorpt_coefficient_mu 5.728
_exptl_absorpt_correction_T_max 1.00000
_exptl_absorpt_correction_T_min 0.24572
_exptl_absorpt_correction_type multi-scan
_exptl_absorpt_process_details
;
CrysAlisPro 1.171.41.112a (Rigaku Oxford Diffraction, 2021)
Empirical absorption correction using spherical harmonics,
implemented in SCALE3 ABSPACK scaling algorithm.
;
_exptl_crystal_colour colourless
_exptl_crystal_colour_primary colourless
_exptl_crystal_density_diffrn 1.883
_exptl_crystal_description needle
_exptl_crystal_F_000 472
_exptl_crystal_size_max 0.6
_exptl_crystal_size_mid 0.06
_exptl_crystal_size_min 0.05
_refine_diff_density_max 0.746
_refine_diff_density_min -0.784
_refine_diff_density_rms 0.143
_refine_ls_extinction_coef 0.0021(4)
_refine_ls_extinction_expression Fc^*^=kFc[1+0.001xFc^2^\l^3^/sin(2\q)]^-1/4^
_refine_ls_extinction_method 'SHELXL-2014/7 (Sheldrick 2014'
_refine_ls_goodness_of_fit_ref 1.211
_refine_ls_hydrogen_treatment constr
_refine_ls_matrix_type full
_refine_ls_number_parameters 121
_refine_ls_number_reflns 2689
_refine_ls_number_restraints 0
_refine_ls_restrained_S_all 1.211
_refine_ls_R_factor_all 0.0486
_refine_ls_R_factor_gt 0.0476
_refine_ls_shift/su_max 0.000
_refine_ls_shift/su_mean 0.000
_refine_ls_structure_factor_coef Fsqd
_refine_ls_weighting_details 'w=1/[\s^2^(Fo^2^)+(0.0189P)^2^+5.6927P] where P=(Fo^2^+2Fc^2^)/3'
_refine_ls_weighting_scheme calc
_refine_ls_wR_factor_gt 0.1122
_refine_ls_wR_factor_ref 0.1142
_reflns_Friedel_coverage 0.000
_reflns_number_gt 2664
_reflns_number_total 2689
_reflns_threshold_expression 'I > 2\s(I)'
_twin_special_details
;
Component 2 rotated by -179.9997\% 
around [0.94 0.00 -0.33] (reciprocal) or [1.00 -0.00 -0.00] (direct)
;
_cod_data_source_file d4ce00273c2.cif
_cod_data_source_block 5Se
_cod_depositor_comments 'Adding full bibliography for 7248632--7248640.cif.'
_cod_database_code 7248639
_shelx_shelxl_version_number 2014/7
_chemical_oxdiff_formula 'C8 H6 N2 O2 Se'
_shelx_space_group_comment
;
The symmetry employed for this shelxl refinement is uniquely defined
by the following loop, which should always be used as a source of
symmetry information in preference to the above space-group names.
They are only intended as comments.
;
_shelx_estimated_absorpt_t_max 0.763
_shelx_estimated_absorpt_t_min 0.130
_olex2_refinement_description
;
1. Twinned data refinement
 Scales: 0.8830(11)
 0.1170(11)
2. Fixed Uiso
 At 1.2 times of:
  All C(H) groups
 At 1.5 times of:
  All C(H,H,H) groups
3.a Aromatic/amide H refined with riding coordinates:
 C4(H4), C6(H6), C7(H7)
3.b Idealised Me refined as rotating group:
 C11(H11A,H11B,H11C)
;
_olex2_submission_special_instructions 'No special instructions were received'
_oxdiff_exptl_absorpt_empirical_details
;
Empirical correction (ABSPACK) includes:
- Absorption correction using spherical harmonics
- Frame scaling
;
_oxdiff_exptl_absorpt_empirical_full_max 2.711
_oxdiff_exptl_absorpt_empirical_full_min 0.567
_oxdiff_twin_integration_method simultaneous
_oxdiff_twin_items 2

loop_
_space_group_symop_operation_xyz
'x, y, z'
'-x+1/2, y+1/2, -z+1/2'
'-x, -y, -z'
'x-1/2, -y-1/2, z-1/2'

loop_
_atom_site_label
_atom_site_type_symbol
_atom_site_fract_x
_atom_site_fract_y
_atom_site_fract_z
_atom_site_U_iso_or_equiv
_atom_site_adp_type
_atom_site_occupancy
_atom_site_site_symmetry_order
_atom_site_calc_flag
_atom_site_refinement_flags_posn
_atom_site_refinement_flags_adp
_atom_site_refinement_flags_occupancy
_atom_site_disorder_assembly
_atom_site_disorder_group
Se2 Se 0.77011(15) 0.25577(10) 0.49476(2) 0.0208(2) Uani 1 1 d . . . . .
O1 O 0.0456(12) 0.5087(8) 0.31986(12) 0.0348(11) Uani 1 1 d . . . . .
O2 O 0.0586(13) 0.1910(9) 0.29189(13) 0.0421(13) Uani 1 1 d . . . . .
N1 N 0.8205(13) 0.0426(8) 0.46080(14) 0.0229(10) Uani 1 1 d . . . . .
N3 N 0.5345(12) 0.4107(8) 0.45898(13) 0.0214(10) Uani 1 1 d . . . . .
C4 C 0.3302(15) 0.3705(10) 0.38983(15) 0.0223(12) Uani 1 1 d . . . . .
H4 H 0.2357 0.5065 0.3884 0.027 Uiso 1 1 calc R U . . .
C5 C 0.3040(14) 0.2386(11) 0.35777(15) 0.0254(12) Uani 1 1 d . . . . .
C6 C 0.4434(16) 0.0339(11) 0.35927(17) 0.0288(14) Uani 1 1 d . . . . .
H6 H 0.4144 -0.0544 0.3365 0.035 Uiso 1 1 calc R U . . .
C7 C 0.6159(16) -0.0381(10) 0.39213(17) 0.0264(13) Uani 1 1 d . . . . .
H7 H 0.7102 -0.1742 0.3924 0.032 Uiso 1 1 calc R U . . .
C8 C 0.6540(14) 0.0945(9) 0.42659(16) 0.0204(12) Uani 1 1 d . . . . .
C9 C 0.5036(15) 0.2985(9) 0.42558(16) 0.0206(12) Uani 1 1 d . . . . .
C10 C 0.1229(16) 0.3057(11) 0.31941(17) 0.0300(15) Uani 1 1 d . . . . .
C11 C -0.1244(19) 0.5876(14) 0.28373(18) 0.0424(19) Uani 1 1 d . . . . .
H11A H 0.0162 0.5629 0.2608 0.064 Uiso 1 1 calc R U . . .
H11B H -0.1640 0.7376 0.2866 0.064 Uiso 1 1 calc R U . . .
H11C H -0.3405 0.5156 0.2794 0.064 Uiso 1 1 calc R U . . .

loop_
_atom_site_aniso_label
_atom_site_aniso_U_11
_atom_site_aniso_U_22
_atom_site_aniso_U_33
_atom_site_aniso_U_23
_atom_site_aniso_U_13
_atom_site_aniso_U_12
Se2 0.0238(4) 0.0172(3) 0.0211(3) -0.0003(2) -0.0033(2) 0.0016(3)
O1 0.037(3) 0.044(3) 0.023(2) 0.0043(19) -0.0048(17) 0.004(2)
O2 0.047(3) 0.054(4) 0.024(2) -0.007(2) -0.0082(19) -0.002(3)
N1 0.027(3) 0.017(2) 0.025(2) 0.0005(19) -0.0002(18) 0.000(2)
N3 0.021(3) 0.020(3) 0.023(2) -0.0010(18) -0.0046(18) 0.004(2)
C4 0.024(3) 0.022(3) 0.021(3) 0.000(2) -0.003(2) -0.001(2)
C5 0.022(3) 0.034(3) 0.021(2) 0.000(3) -0.001(2) -0.007(3)
C6 0.029(3) 0.033(4) 0.024(3) -0.009(2) 0.002(2) -0.005(3)
C7 0.029(3) 0.021(3) 0.029(3) -0.006(2) 0.001(2) 0.001(3)
C8 0.017(3) 0.020(3) 0.024(3) 0.000(2) -0.001(2) -0.003(2)
C9 0.020(3) 0.019(3) 0.023(3) 0.000(2) 0.000(2) -0.002(2)
C10 0.026(3) 0.043(4) 0.021(3) 0.001(2) 0.001(2) -0.003(3)
C11 0.039(4) 0.062(5) 0.025(3) 0.013(3) -0.005(3) 0.009(4)

loop_
_atom_type_symbol
_atom_type_description
_atom_type_scat_dispersion_real
_atom_type_scat_dispersion_imag
_atom_type_scat_source
C C 0.0181 0.0091 'International Tables Vol C Tables 4.2.6.8 and 6.1.1.4'
H H 0.0000 0.0000 'International Tables Vol C Tables 4.2.6.8 and 6.1.1.4'
N N 0.0311 0.0180 'International Tables Vol C Tables 4.2.6.8 and 6.1.1.4'
O O 0.0492 0.0322 'International Tables Vol C Tables 4.2.6.8 and 6.1.1.4'
Se Se -0.7943 1.1372 'International Tables Vol C Tables 4.2.6.8 and 6.1.1.4'

loop_
_geom_angle_atom_site_label_1
_geom_angle_atom_site_label_2
_geom_angle_atom_site_label_3
_geom_angle
_geom_angle_site_symmetry_1
_geom_angle_site_symmetry_3
_geom_angle_publ_flag
N3 Se2 N1 94.0(2) . . ?
C10 O1 C11 115.4(5) . . ?
C8 N1 Se2 106.7(4) . . ?
C9 N3 Se2 106.7(4) . . ?
C5 C4 H4 120.9 . . ?
C5 C4 C9 118.3(6) . . ?
C9 C4 H4 120.9 . . ?
C4 C5 C6 121.7(5) . . ?
C4 C5 C10 120.6(6) . . ?
C6 C5 C10 117.7(5) . . ?
C5 C6 H6 119.1 . . ?
C7 C6 C5 121.8(6) . . ?
C7 C6 H6 119.1 . . ?
C6 C7 H7 120.6 . . ?
C6 C7 C8 118.9(6) . . ?
C8 C7 H7 120.6 . . ?
N1 C8 C7 124.8(6) . . ?
N1 C8 C9 115.9(5) . . ?
C7 C8 C9 119.4(5) . . ?
N3 C9 C4 123.4(5) . . ?
N3 C9 C8 116.7(5) . . ?
C4 C9 C8 119.9(5) . . ?
O1 C10 C5 111.7(5) . . ?
O2 C10 O1 124.4(6) . . ?
O2 C10 C5 123.9(7) . . ?
O1 C11 H11A 109.5 . . ?
O1 C11 H11B 109.5 . . ?
O1 C11 H11C 109.5 . . ?
H11A C11 H11B 109.5 . . ?
H11A C11 H11C 109.5 . . ?
H11B C11 H11C 109.5 . . ?

loop_
_geom_bond_atom_site_label_1
_geom_bond_atom_site_label_2
_geom_bond_distance
_geom_bond_site_symmetry_2
_geom_bond_publ_flag
Se2 N1 1.793(5) . ?
Se2 N3 1.789(5) . ?
O1 C10 1.338(8) . ?
O1 C11 1.450(7) . ?
O2 C10 1.197(8) . ?
N1 C8 1.339(7) . ?
N3 C9 1.329(7) . ?
C4 H4 0.9500 . ?
C4 C5 1.365(8) . ?
C4 C9 1.430(8) . ?
C5 C6 1.425(10) . ?
C5 C10 1.506(8) . ?
C6 H6 0.9500 . ?
C6 C7 1.351(9) . ?
C7 H7 0.9500 . ?
C7 C8 1.434(8) . ?
C8 C9 1.438(8) . ?
C11 H11A 0.9800 . ?
C11 H11B 0.9800 . ?
C11 H11C 0.9800 . ?

loop_
_geom_torsion_atom_site_label_1
_geom_torsion_atom_site_label_2
_geom_torsion_atom_site_label_3
_geom_torsion_atom_site_label_4
_geom_torsion
_geom_torsion_site_symmetry_1
_geom_torsion_site_symmetry_2
_geom_torsion_site_symmetry_3
_geom_torsion_site_symmetry_4
_geom_torsion_publ_flag
Se2 N1 C8 C7 -176.6(5) . . . . ?
Se2 N1 C8 C9 2.9(6) . . . . ?
Se2 N3 C9 C4 -179.8(5) . . . . ?
Se2 N3 C9 C8 0.5(6) . . . . ?
N1 Se2 N3 C9 1.0(4) . . . . ?
N1 C8 C9 N3 -2.4(8) . . . . ?
N1 C8 C9 C4 177.9(5) . . . . ?
N3 Se2 N1 C8 -2.2(4) . . . . ?
C4 C5 C6 C7 -1.7(9) . . . . ?
C4 C5 C10 O1 9.0(8) . . . . ?
C4 C5 C10 O2 -171.4(6) . . . . ?
C5 C4 C9 N3 -177.7(5) . . . . ?
C5 C4 C9 C8 2.0(8) . . . . ?
C5 C6 C7 C8 1.1(9) . . . . ?
C6 C5 C10 O1 -171.3(5) . . . . ?
C6 C5 C10 O2 8.2(9) . . . . ?
C6 C7 C8 N1 -179.5(6) . . . . ?
C6 C7 C8 C9 1.0(9) . . . . ?
C7 C8 C9 N3 177.1(5) . . . . ?
C7 C8 C9 C4 -2.6(8) . . . . ?
C9 C4 C5 C6 0.1(9) . . . . ?
C9 C4 C5 C10 179.7(5) . . . . ?
C10 C5 C6 C7 178.7(6) . . . . ?
C11 O1 C10 O2 -0.6(9) . . . . ?
C11 O1 C10 C5 179.0(5) . . . . ?

loop_
_twin_individual_id
_twin_individual_mass_fraction_refined
_oxdiff_twin_reflns_isolated
_oxdiff_twin_reflns_overlapped
_twin_individual_twin_lattice_type
_twin_individual_twin_matrix_11
_twin_individual_twin_matrix_12
_twin_individual_twin_matrix_13
_twin_individual_twin_matrix_21
_twin_individual_twin_matrix_22
_twin_individual_twin_matrix_23
_twin_individual_twin_matrix_31
_twin_individual_twin_matrix_32
_twin_individual_twin_matrix_33
1 0.8830(11) 2546 10399 ref 1.0000 0.0000 0.0000 0.0000 1.0000 0.0000 0.0000 0.0000 1.0000
2 0.1170(11) 2539 10399 nmt 1.0005 0.0001 0.0000 0.0000 -0.9998 -0.0000 -0.7041 -0.0002 -0.9996
